data_4511976
loop_
_publ_author_name
'Kinnibrugh, Tiffany L.'
'Bakhmutov, Vladimir I.'
'Clearfield, Abraham'

_publ_section_title
;
 Reversible Dehydration Behavior Reveals Coordinatively Unsaturated Metal
 Sites in Microporous Aluminum Phosphonates
;
_journal_issue 10
_journal_name_full 'Crystal Growth &amp; Design'
_journal_page_first 4976
_journal_paper_doi 10.1021/cg5005215
_journal_volume 14
_journal_year 2014
_chemical_formula_moiety 'C9 H6 Al2 O9 P3'
_chemical_formula_sum 'C9 H6 Al2 O9 P3'
_chemical_formula_weight 405
_chemical_name_systematic ' ?'
_space_group_IT_number 2
_symmetry_cell_setting triclinic
_symmetry_Int_Tables_number 2
_symmetry_space_group_name_Hall '-P 1'
_symmetry_space_group_name_H-M 'P -1'
_cell_angle_alpha 98.870(4)
_cell_angle_beta 105.9332(19)
_cell_angle_gamma 89.598(3)
_cell_formula_units_Z 2
_cell_length_a 8.5943(3)
_cell_length_b 4.97060(14)
_cell_length_c 19.5499(6)
_cell_measurement_temperature 453
_cell_volume 792.91(4)
_computing_cell_refinement JANA2006
_computing_publication_material JANA2006
_computing_structure_refinement JANA2006
_computing_structure_solution 'Fox (Favre-Nicolin and Cerny, 2002)'
_diffrn_ambient_temperature 453
_diffrn_detector '12-analyzer detector system'
_diffrn_measurement_device 'diffractometer at APS 11-BM-B'
_diffrn_radiation_monochromator 'PSL DSM Si(111)'
_diffrn_radiation_probe x-ray
_diffrn_radiation_type synchrotron
_diffrn_radiation_wavelength 0.41397
_diffrn_source synchrotron
_diffrn_source_type synchrotron
_exptl_absorpt_coefficient_mu 0.124
_exptl_absorpt_correction_type cylinder
_exptl_absorpt_process_details JANA2006
_exptl_crystal_density_diffrn 1.6959
_exptl_crystal_density_method 'not measured'
_exptl_crystal_F_000 406
_pd_char_colour colourless
_pd_instr_location
; 
11-BM-B line diffractometer, APS, Argonne National Lab (USA)
;
_pd_meas_2theta_range_inc 0.001
_pd_meas_2theta_range_max 49.995
_pd_meas_2theta_range_min 0.500
_pd_meas_number_of_points 49496
_pd_meas_scan_method cont
_pd_proc_2theta_range_inc 0.001
_pd_proc_2theta_range_max 24.999
_pd_proc_2theta_range_min 1.101
_pd_proc_ls_background_function '20 Chebyshev polynoms'
_pd_proc_ls_pref_orient_corr none
_pd_proc_ls_profile_function Pseudo-Voigt
_pd_proc_ls_prof_R_factor 0.0888
_pd_proc_ls_prof_wR_expected 0.0748
_pd_proc_ls_prof_wR_factor 0.1140
_refine_ls_goodness_of_fit_all 1.52
_refine_ls_hydrogen_treatment constr
_refine_ls_number_constraints 45
_refine_ls_number_parameters 104
_refine_ls_number_restraints 38
_refine_ls_R_factor_all 3.28
_refine_ls_shift/su_max 0.0346
_refine_ls_shift/su_mean 0.0060
_refine_ls_weighting_scheme sigma
_cod_data_source_file cg5005215_si_006.cif
_cod_data_source_block I
_cod_depositor_comments
;
The following automatic conversions were performed:

'_diffrn_radiation_probe' value 'X-ray' changed to 'x-ray' according
to
/home/saulius/struct/COD-crude-data--automatic-downloads/rss-feeds/ACS/lib/dictionaries/cif_core.dic
dictionary named 'cif_core.dic' version 2.4.2 from 2011-04-26.

Automatic conversion script
Id: cif_fix_values 2281 2013-09-26 08:29:07Z andrius 

 Adding full bibliography for 4511976.cif.
;
_cod_database_code 4511976

loop_
_symmetry_equiv_pos_site_id
_symmetry_equiv_pos_as_xyz
1 x,y,z
2 -x,-y,-z

loop_
_atom_site_label
_atom_site_type_symbol
_atom_site_fract_x
_atom_site_fract_y
_atom_site_fract_z
_atom_site_adp_type
_atom_site_U_iso_or_equiv
_atom_site_symmetry_multiplicity
_atom_site_occupancy
_atom_site_calc_flag
Al1 Al 0.3590(9) 0.1188(17) 0.2505(5) Uiso 0.0101(8) 2 1 d
P2 P 0.3881(9) 0.3394(15) 0.6980(3) Uiso 0.0101(8) 2 1 d
O3 O 0.4776(14) 0.076(2) 0.7161(8) Uiso 0.0140(11) 2 1 d
O4 O 0.5055(15) 0.587(2) 0.7347(8) Uiso 0.0140(11) 2 1 d
P5 P 0.1455(4) 0.2294(13) 0.35548(17) Uiso 0.0101(8) 2 1 d
Al6 Al -0.0432(9) -0.2985(16) 0.2852(4) Uiso 0.0101(8) 2 1 d
O7 O 0.2422(12) 0.383(3) 0.7300(6) Uiso 0.0140(11) 2 1 d
P8 P 0.1444(8) -0.4088(17) 0.1722(4) Uiso 0.0101(8) 2 1 d
O9 O 0.2805(7) 0.119(2) 0.3212(3) Uiso 0.0140(11) 2 1 d
O10 O -0.0094(8) 0.0420(17) 0.3230(6) Uiso 0.0140(11) 2 1 d
O11 O -0.0118(10) -0.365(3) 0.1968(6) Uiso 0.0140(11) 2 1 d
O12 O 0.1939(19) -0.704(2) 0.1826(8) Uiso 0.0140(11) 2 1 d
C13 C 0.1461(6) 0.1047(16) 0.4855(3) Uiso 0.0140(11) 2 1 d
C14 C 0.2217(6) 0.2739(11) 0.4526(3) Uiso 0.0140(11) 2 1 d
C15 C 0.3444(10) 0.4572(13) 0.4941(4) Uiso 0.0140(11) 2 1 d
C16 C 0.3928(8) 0.4724(18) 0.5692(4) Uiso 0.0140(11) 2 1 d
C17 C 0.3167(7) 0.3021(16) 0.6023(3) Uiso 0.0140(11) 2 1 d
C18 C 0.1931(10) 0.1176(15) 0.5604(4) Uiso 0.0140(11) 2 1 d
C19 C 0.0620(4) -0.4620(10) 0.07448(3) Uiso 0.0140(11) 2 1 d
C20 C 0.1473(7) -0.608(2) 0.03110(17) Uiso 0.0140(11) 2 1 d
C21 C -0.0862(7) -0.356(2) 0.04342(15) Uiso 0.0140(11) 2 1 d
O22 O 0.2703(15) -0.169(3) 0.1884(7) Uiso 0.0140(11) 2 1 d
O23 O 0.1068(12) 0.5242(14) 0.3394(6) Uiso 0.0140(11) 2 1 d
H15 H 0.396267 0.573792 0.471482 Uiso 0.0168 2 1 d
H18 H 0.140801 0.000526 0.582777 Uiso 0.0168 2 1 d
H20 H 0.248477 -0.684801 0.052591 Uiso 0.0168 2 1 d
H21 H -0.146269 -0.258583 0.073424 Uiso 0.0168 2 1 d
H13 H 0.061023 -0.021898 0.456427 Uiso 0.0168 2 1 d
H16 H 0.478062 0.599174 0.597952 Uiso 0.0168 2 1 d

loop_
_atom_type_symbol
_atom_type_scat_dispersion_real
_atom_type_scat_dispersion_imag
_atom_type_scat_source
C 0.0000 0.0005 'International Tables Vol C tables 4.2.6.8 and 6.1.1.1'
H 0.0000 0.0000 'International Tables Vol C tables 4.2.6.8 and 6.1.1.1'
Al 0.0202 0.0168 'International Tables Vol C tables 4.2.6.8 and 6.1.1.1'
O 0.0019 0.0019 'International Tables Vol C tables 4.2.6.8 and 6.1.1.1'
P 0.0354 0.0313 'International Tables Vol C tables 4.2.6.8 and 6.1.1.1'

loop_
_geom_angle_atom_site_label_1
_geom_angle_atom_site_label_2
_geom_angle_atom_site_label_3
_geom_angle_site_symmetry_1
_geom_angle_site_symmetry_3
_geom_angle
O3 P2 O4 . . 108.2(6)
O3 P2 O7 . . 112.5(9)
O3 P2 C17 . . 106.8(7)
O4 P2 O7 . . 105.3(7)
O4 P2 C17 . . 115.3(8)
O7 P2 C17 . . 109.0(6)
O9 P5 O10 . . 109.6(5)
O9 P5 C14 . . 109.5(3)
O9 P5 O23 . . 109.2(6)
O10 P5 C14 . . 115.1(5)
O10 P5 O23 . . 109.5(5)
C14 P5 O23 . . 103.7(5)
P2 O7 Al6 . 2_556 143.4(8)
O11 P8 O12 . . 105.9(10)
O11 P8 C19 . . 101.2(5)
O11 P8 O22 . . 119.2(10)
O12 P8 C19 . . 99.3(7)
O12 P8 O22 . . 122.6(9)
C19 P8 O22 . . 104.3(7)
Al1 O9 P5 . . 145.1(6)
C14 C13 C18 . . 120.7(6)
C14 C13 H13 . . 119.6615
C18 C13 H13 . . 119.6424
P5 C14 C13 . . 114.6(4)
P5 C14 C15 . . 125.5(5)
C13 C14 C15 . . 119.9(6)
C14 C15 C16 . . 120.1(7)
C14 C15 H15 . . 120.0426
C16 C15 H15 . . 119.8736
C15 C16 C17 . . 120.0(6)
C15 C16 H16 . . 119.9393
C17 C16 H16 . . 120.0883
P2 C17 C16 . . 116.1(5)
P2 C17 C18 . . 124.0(7)
C16 C17 C18 . . 119.9(6)
C13 C18 C17 . . 119.4(7)
C13 C18 H18 . . 120.3515
C17 C18 H18 . . 120.2405
P8 C19 C20 . . 120.0(4)
P8 C19 C21 . . 120.0(4)
C20 C19 C21 . . 120.0(3)
C19 C20 C21 . 2_545 120.1(6)
C19 C20 H20 . . 120.0014
C21 C20 H20 2_545 . 119.9312
C19 C21 C20 . 2_545 119.9(6)
C19 C21 H21 . . 119.9735
C20 C21 H21 2_545 . 120.0946

loop_
_geom_bond_atom_site_label_1
_geom_bond_atom_site_label_2
_geom_bond_site_symmetry_2
_geom_bond_distance
Al1 O9 . 1.696(12)
P2 O3 . 1.552(12)
P2 O4 . 1.551(11)
P2 O7 . 1.550(13)
P2 C17 . 1.782(8)
P5 O9 . 1.549(8)
P5 O10 . 1.553(8)
P5 C14 . 1.809(7)
P5 O23 . 1.561(8)
Al6 O7 2_556 1.696(12)
P8 O11 . 1.551(13)
P8 O12 . 1.552(15)
P8 C19 . 1.824(7)
P8 O22 . 1.550(18)
C13 C14 . 1.395(10)
C13 C18 . 1.399(9)
C13 H13 . 0.9609
C14 C15 . 1.381(8)
C15 C16 . 1.402(11)
C15 H15 . 0.9624
C16 C17 . 1.403(13)
C16 H16 . 0.9609
C17 C18 . 1.394(9)
C18 H18 . 0.9611
C19 C20 . 1.388(7)
C19 C21 . 1.390(7)
C20 C21 2_545 1.389(5)
C20 H20 . 0.9605
C21 H21 . 0.9595

loop_
_geom_hbond_atom_site_label_D
_geom_hbond_atom_site_label_H
_geom_hbond_atom_site_label_A
_geom_hbond_site_symmetry_A
_geom_hbond_distance_DH
_geom_hbond_distance_HA
_geom_hbond_distance_DA
_geom_hbond_angle_DHA
C15 H15 C15 2_666 0.96 2.16 2.659(12) 110.93
C15 H15 C16 2_666 0.96 2.17 2.908(12) 132.67
C18 H18 O10 2_556 0.96 2.45 3.297(15) 147.58
C18 H18 C13 2_556 0.96 2.48 2.972(10) 111.89
C13 H13 C13 2_556 0.96 2.43 2.953(9) 114.07
C13 H13 C18 2_556 0.96 2.16 2.972(10) 141.07
